data_7035577
loop_
_publ_author_name
'Falcicchio, Aurelia'
'Nilsson Lill, Sten O.'
'Perna, Filippo M.'
'Salomone, Antonio'
'Coppi, Donato I.'
'Cuocci, Corrado'
'Stalke, Dietmar'
'Capriati, Vito'

_publ_section_title
;
 Organotrifluoroborates as attractive self-assembling systems: the case of
 bifunctional dipotassium phenylene-1,4-bis(trifluoroborate).
;
_journal_issue 45
_journal_name_full 'Dalton transactions (Cambridge, England : 2003)'
_journal_page_first 19447
_journal_page_last 19450
_journal_paper_doi 10.1039/c5dt02020d
_journal_volume 44
_journal_year 2015
_chemical_formula_sum 'C6 H4.66667 B2 F6 K2 O0.33333'
_chemical_formula_weight 147.96
_chemical_name_common 'Dipotassium Phenylene-1,4-Bis(Trifluoroborate)'
_chemical_name_systematic
; 
 ? 
;
_chemical_properties_physical Hygroscopic
_space_group_IT_number 142
_symmetry_cell_setting tetragonal
_symmetry_space_group_name_Hall '-I 4bd 2c'
_symmetry_space_group_name_H-M 'I 41/a c d :2'
_atom_sites_solution_hydrogens geom
_atom_sites_solution_primary direct
_atom_sites_solution_secondary difmap
_audit_creation_method SHELXL-97
_audit_update_record
;
2015-05-26 deposited with the CCDC.
2015-06-26 downloaded from the CCDC.
;
_cell_angle_alpha 90.00
_cell_angle_beta 90.00
_cell_angle_gamma 90.00
_cell_formula_units_Z 48
_cell_length_a 17.597(9)
_cell_length_b 17.597(9)
_cell_length_c 40.203(9)
_cell_measurement_reflns_used 439
_cell_measurement_temperature 298(2)
_cell_measurement_theta_max 27.50
_cell_measurement_theta_min 5.01
_cell_volume 12449(9)
_computing_cell_refinement 'DIRAX (Duisenberg,1992)'
_computing_data_collection 'COLLECT (Nonius, 2002) '
_computing_data_reduction 'EVAL (Nonius, 2002)'
_computing_molecular_graphics 'ORTEP-3 (Farrugia, 1997), Mercury (Macrae, et. al., 2006)'
_computing_publication_material 'WingX (Farrugia, 1999)'
_computing_structure_refinement 'SHELXL-97 (Sheldrick, 2008)'
_computing_structure_solution 'SIR2011, updated version of SIR2008 (Burla et al., 2007)'
_diffrn_ambient_temperature 298(2)
_diffrn_measured_fraction_theta_full 0.993
_diffrn_measured_fraction_theta_max 0.993
_diffrn_measurement_device_type 'Bruker-Nonius KappaCCD'
_diffrn_measurement_method '\f scans and \w scans'
_diffrn_radiation_monochromator graphite
_diffrn_radiation_source 'fine-focus sealed tube'
_diffrn_radiation_type MoK\a
_diffrn_radiation_wavelength 0.71073
_diffrn_reflns_av_R_equivalents 0.0883
_diffrn_reflns_av_sigmaI/netI 0.0352
_diffrn_reflns_limit_h_max 22
_diffrn_reflns_limit_h_min -22
_diffrn_reflns_limit_k_max 21
_diffrn_reflns_limit_k_min -22
_diffrn_reflns_limit_l_max 52
_diffrn_reflns_limit_l_min -44
_diffrn_reflns_number 67212
_diffrn_reflns_theta_full 27.51
_diffrn_reflns_theta_max 27.51
_diffrn_reflns_theta_min 5.01
_exptl_absorpt_coefficient_mu 0.966
_exptl_absorpt_correction_T_max 0.9096
_exptl_absorpt_correction_T_min 0.7286
_exptl_absorpt_correction_type empirical
_exptl_absorpt_process_details 'SADABS (Sheldrick, 2002)'
_exptl_crystal_colour colourless
_exptl_crystal_density_diffrn 1.895
_exptl_crystal_density_method 'not measured'
_exptl_crystal_description needle
_exptl_crystal_F_000 6976
_exptl_crystal_size_max 0.35
_exptl_crystal_size_mid 0.15
_exptl_crystal_size_min 0.10
_refine_diff_density_max 0.558
_refine_diff_density_min -0.618
_refine_diff_density_rms 0.064
_refine_ls_extinction_method none
_refine_ls_goodness_of_fit_ref 0.998
_refine_ls_hydrogen_treatment mixed
_refine_ls_matrix_type full
_refine_ls_number_parameters 228
_refine_ls_number_reflns 3565
_refine_ls_number_restraints 0
_refine_ls_restrained_S_all 0.998
_refine_ls_R_factor_all 0.0809
_refine_ls_R_factor_gt 0.0414
_refine_ls_shift/su_max 0.000
_refine_ls_shift/su_mean 0.000
_refine_ls_structure_factor_coef Fsqd
_refine_ls_weighting_details 'calc w=1/[\s^2^(Fo^2^)+(0.0452P)^2^+18.9397P] where P=(Fo^2^+2Fc^2^)/3'
_refine_ls_weighting_scheme calc
_refine_ls_wR_factor_gt 0.0903
_refine_ls_wR_factor_ref 0.1053
_reflns_number_gt 2365
_reflns_number_total 3565
_reflns_threshold_expression >2sigma(I)
_cod_data_source_file c5dt02020d2.cif
_cod_data_source_block doc001-2
_cod_depositor_comments
;
          Adding full bibliography for 7035577.cif.

2018-09-13
Z value and formula fixed to values more according to usual
chemical conventions.                 miguel
;
_cod_original_formula_weight 887.75
_cod_original_formula_units_Z 16
_cod_original_sg_symbol_H-M 'I 41/a c d'
_cod_original_formula_sum 'C18 H14 B6 F18 K6 O1'
_cod_database_code 7035577

loop_
_symmetry_equiv_pos_as_xyz
'x, y, z'
'-x, -y+1/2, z'
'x, -y, -z+1/2'
'-x+1/2, y, -z'
'-y+1/4, -x+1/4, -z+1/4'
'y+3/4, x+1/4, -z+1/4'
'y+1/4, -x+1/4, z+3/4'
'-y+1/4, x+3/4, z+1/4'
'x+1/2, y+1/2, z+1/2'
'-x+1/2, -y+1, z+1/2'
'x+1/2, -y+1/2, -z+1'
'-x+1, y+1/2, -z+1/2'
'-y+3/4, -x+3/4, -z+3/4'
'y+5/4, x+3/4, -z+3/4'
'y+3/4, -x+3/4, z+5/4'
'-y+3/4, x+5/4, z+3/4'
'-x, -y, -z'
'x, y-1/2, -z'
'-x, y, z-1/2'
'x-1/2, -y, z'
'y-1/4, x-1/4, z-1/4'
'-y-3/4, -x-1/4, z-1/4'
'-y-1/4, x-1/4, -z-3/4'
'y-1/4, -x-3/4, -z-1/4'
'-x+1/2, -y+1/2, -z+1/2'
'x+1/2, y, -z+1/2'
'-x+1/2, y+1/2, z'
'x, -y+1/2, z+1/2'
'y+1/4, x+1/4, z+1/4'
'-y-1/4, -x+1/4, z+1/4'
'-y+1/4, x+1/4, -z-1/4'
'y+1/4, -x-1/4, -z+1/4'

loop_
_atom_site_label
_atom_site_type_symbol
_atom_site_fract_x
_atom_site_fract_y
_atom_site_fract_z
_atom_site_U_iso_or_equiv
_atom_site_adp_type
_atom_site_occupancy
_atom_site_symmetry_multiplicity
_atom_site_calc_flag
_atom_site_refinement_flags
K1 K 0.2500 -0.00968(5) 0.0000 0.0365(2) Uani 1 2 d S
K2 K 0.2500 0.28098(5) 0.0000 0.0342(2) Uani 1 2 d S
K3 K 0.2500 0.2500 0.2500 0.0410(2) Uani 1 2 d S
K4 K 0.5000 0.2500 0.01854(2) 0.0390(2) Uani 1 2 d S
K5 K 0.11876(4) 0.13801(4) 0.06314(2) 0.0476(2) Uani 1 1 d .
F1 F 0.25397(9) 0.13200(10) 0.03519(4) 0.0427(4) Uani 1 1 d .
F2 F 0.25663(9) 0.13003(9) 0.20604(4) 0.0380(4) Uani 1 1 d .
F3 F 0.48139(10) -0.13318(11) 0.03661(4) 0.0484(5) Uani 1 1 d .
F4 F 0.38981(10) -0.22375(10) 0.03554(4) 0.0470(5) Uani 1 1 d .
F5 F 0.36699(9) 0.19554(10) 0.20955(4) 0.0442(5) Uani 1 1 d .
F6 F 0.36747(10) 0.07241(10) 0.02773(4) 0.0487(5) Uani 1 1 d .
F7 F 0.36804(10) 0.06593(10) 0.20933(4) 0.0457(5) Uani 1 1 d .
F8 F 0.36179(10) 0.20084(10) 0.02991(4) 0.0457(5) Uani 1 1 d .
F9 F 0.35711(11) -0.10023(11) 0.03521(4) 0.0586(6) Uani 1 1 d .
C10 C 0.33989(14) 0.13110(15) 0.15498(6) 0.0248(6) Uani 1 1 d .
C2 C 0.34058(14) 0.13220(14) 0.08396(6) 0.0248(5) Uani 1 1 d .
C3 C 0.40653(14) -0.15326(14) 0.08918(6) 0.0241(6) Uani 1 1 d .
C4 C 0.34076(15) 0.06386(15) 0.13655(6) 0.0283(6) Uani 1 1 d .
H4 H 0.3408 0.0175 0.1477 0.034 Uiso 1 1 calc R
C5 C 0.35743(15) -0.20057(15) 0.10698(6) 0.0276(6) Uani 1 1 d .
H5 H 0.3245 -0.2321 0.0953 0.033 Uiso 1 1 calc R
C1 C 0.34160(15) 0.06458(15) 0.10195(6) 0.0279(6) Uani 1 1 d .
H1 H 0.3429 0.0186 0.0905 0.033 Uiso 1 1 calc R
C6 C 0.34036(17) 0.19813(16) 0.13700(7) 0.0352(7) Uani 1 1 d .
H6 H 0.3404 0.2441 0.1484 0.042 Uiso 1 1 calc R
C7 C 0.34080(18) 0.19898(15) 0.10244(6) 0.0361(7) Uani 1 1 d .
H7 H 0.3413 0.2454 0.0914 0.043 Uiso 1 1 calc R
C8 C 0.45235(14) -0.10596(15) 0.10851(6) 0.0263(6) Uani 1 1 d .
H8 H 0.4852 -0.0723 0.0979 0.032 Uiso 1 1 calc R
O1 O 0.15996(14) 0.09004(14) 0.1250 0.0554(10) Uani 1 2 d S
H100 H 0.205(2) 0.097(2) 0.1256(9) 0.067 Uiso 1 1 d .
B3 B 0.40796(18) -0.15147(18) 0.04933(7) 0.0279(7) Uani 1 1 d .
B1 B 0.33460(18) 0.13036(19) 0.19461(8) 0.0299(7) Uani 1 1 d .
B2 B 0.33297(18) 0.13379(18) 0.04455(7) 0.0292(7) Uani 1 1 d .

loop_
_atom_site_aniso_label
_atom_site_aniso_U_11
_atom_site_aniso_U_22
_atom_site_aniso_U_33
_atom_site_aniso_U_23
_atom_site_aniso_U_13
_atom_site_aniso_U_12
K1 0.0369(5) 0.0351(5) 0.0374(5) 0.000 0.0049(4) 0.000
K2 0.0343(5) 0.0332(5) 0.0352(4) 0.000 -0.0052(4) 0.000
K3 0.0364(5) 0.0461(5) 0.0406(5) -0.0158(4) 0.0000(4) 0.0006(4)
K4 0.0318(5) 0.0356(5) 0.0498(6) 0.000 0.000 0.0022(4)
K5 0.0386(4) 0.0369(4) 0.0672(5) -0.0034(3) 0.0014(3) -0.0027(3)
F1 0.0278(9) 0.0691(12) 0.0312(8) 0.0014(8) -0.0036(7) -0.0058(9)
F2 0.0286(9) 0.0506(11) 0.0347(8) -0.0043(7) 0.0050(7) -0.0023(8)
F3 0.0384(10) 0.0764(14) 0.0303(9) 0.0034(8) 0.0035(7) -0.0149(9)
F4 0.0697(13) 0.0414(10) 0.0297(9) -0.0076(7) -0.0005(8) -0.0117(9)
F5 0.0465(11) 0.0537(11) 0.0324(8) -0.0129(8) -0.0017(8) -0.0162(9)
F6 0.0538(12) 0.0561(12) 0.0362(9) -0.0114(8) 0.0010(8) 0.0137(9)
F7 0.0507(11) 0.0564(12) 0.0299(8) 0.0097(8) -0.0026(8) 0.0165(9)
F8 0.0466(11) 0.0503(11) 0.0401(9) 0.0191(8) -0.0023(8) -0.0125(9)
F9 0.0711(14) 0.0680(13) 0.0367(9) 0.0071(9) -0.0082(9) 0.0376(11)
C10 0.0182(13) 0.0292(15) 0.0269(13) -0.0029(11) -0.0023(10) -0.0004(11)
C2 0.0213(13) 0.0247(14) 0.0283(13) 0.0024(11) -0.0025(10) 0.0002(11)
C3 0.0227(14) 0.0238(14) 0.0258(12) -0.0005(11) 0.0000(11) 0.0038(10)
C4 0.0316(15) 0.0243(14) 0.0291(13) 0.0045(11) -0.0012(11) 0.0017(12)
C5 0.0282(15) 0.0254(15) 0.0291(13) -0.0044(11) -0.0049(11) -0.0013(12)
C1 0.0314(15) 0.0236(14) 0.0287(13) -0.0037(11) -0.0024(11) 0.0015(12)
C6 0.0502(19) 0.0224(15) 0.0329(14) -0.0029(12) -0.0029(13) 0.0011(13)
C7 0.055(2) 0.0210(15) 0.0325(15) 0.0061(12) -0.0042(13) -0.0010(13)
C8 0.0226(14) 0.0268(14) 0.0294(13) 0.0030(11) 0.0008(11) -0.0007(11)
O1 0.0421(12) 0.0421(12) 0.082(2) -0.0052(15) -0.0052(15) 0.0077(17)
B3 0.0298(17) 0.0278(17) 0.0262(14) -0.0013(13) -0.0014(13) 0.0007(13)
B1 0.0245(16) 0.0360(18) 0.0293(15) 0.0000(14) -0.0012(13) -0.0004(14)
B2 0.0249(17) 0.0354(19) 0.0274(15) 0.0034(14) -0.0010(13) 0.0012(14)

loop_
_atom_type_symbol
_atom_type_description
_atom_type_scat_dispersion_real
_atom_type_scat_dispersion_imag
_atom_type_scat_source
C C 0.0033 0.0016 'International Tables Vol C Tables 4.2.6.8 and 6.1.1.4'
H H 0.0000 0.0000 'International Tables Vol C Tables 4.2.6.8 and 6.1.1.4'
B B 0.0013 0.0007 'International Tables Vol C Tables 4.2.6.8 and 6.1.1.4'
O O 0.0106 0.0060 'International Tables Vol C Tables 4.2.6.8 and 6.1.1.4'
F F 0.0171 0.0103 'International Tables Vol C Tables 4.2.6.8 and 6.1.1.4'
K K 0.2009 0.2494 'International Tables Vol C Tables 4.2.6.8 and 6.1.1.4'

loop_
_geom_angle_atom_site_label_1
_geom_angle_atom_site_label_2
_geom_angle_atom_site_label_3
_geom_angle
_geom_angle_site_symmetry_1
_geom_angle_site_symmetry_3
F6 K1 F6 116.81(8) . 4
F6 K1 F7 115.88(6) . 5
F6 K1 F7 106.60(5) 4 5
F6 K1 F7 106.60(5) . 7_554
F6 K1 F7 115.88(6) 4 7_554
F7 K1 F7 92.87(7) 5 7_554
F6 K1 F9 172.39(5) . 4
F6 K1 F9 66.15(6) 4 4
F7 K1 F9 68.30(6) 5 4
F7 K1 F9 66.29(6) 7_554 4
F6 K1 F9 66.15(6) . .
F6 K1 F9 172.40(5) 4 .
F7 K1 F9 66.28(6) 5 .
F7 K1 F9 68.30(6) 7_554 .
F9 K1 F9 111.88(9) 4 .
F6 K1 F1 47.68(5) . .
F6 K1 F1 76.25(6) 4 .
F7 K1 F1 108.53(5) 5 .
F7 K1 F1 151.71(5) 7_554 .
F9 K1 F1 138.46(6) 4 .
F9 K1 F1 103.02(5) . .
F6 K1 F1 76.25(6) . 4
F6 K1 F1 47.68(5) 4 4
F7 K1 F1 151.71(5) 5 4
F7 K1 F1 108.53(5) 7_554 4
F9 K1 F1 103.02(5) 4 4
F9 K1 F1 138.47(6) . 4
F1 K1 F1 59.21(7) . 4
F6 K1 F2 69.16(5) . 7_554
F6 K1 F2 109.65(5) 4 7_554
F7 K1 F2 134.89(5) 5 7_554
F7 K1 F2 47.14(5) 7_554 7_554
F9 K1 F2 103.33(6) 4 7_554
F9 K1 F2 77.89(6) . 7_554
F1 K1 F2 105.43(5) . 7_554
F1 K1 F2 72.64(5) 4 7_554
F6 K1 F2 109.66(5) . 5
F6 K1 F2 69.16(5) 4 5
F7 K1 F2 47.14(5) 5 5
F7 K1 F2 134.89(5) 7_554 5
F9 K1 F2 77.89(6) 4 5
F9 K1 F2 103.33(6) . 5
F1 K1 F2 72.64(5) . 5
F1 K1 F2 105.44(5) 4 5
F2 K1 F2 177.87(7) 7_554 5
F6 K1 B2 98.33(7) . 4
F6 K1 B2 23.38(6) 4 4
F7 K1 B2 129.70(6) 5 4
F7 K1 B2 112.21(7) 7_554 4
F9 K1 B2 82.54(7) 4 4
F9 K1 B2 162.96(7) . 4
F1 K1 B2 68.11(7) . 4
F1 K1 B2 24.50(6) 4 4
F2 K1 B2 90.23(6) 7_554 4
F2 K1 B2 88.20(6) 5 4
F6 K1 B2 23.38(6) . .
F6 K1 B2 98.33(7) 4 .
F7 K1 B2 112.21(7) 5 .
F7 K1 B2 129.70(6) 7_554 .
F9 K1 B2 162.96(7) 4 .
F9 K1 B2 82.54(7) . .
F1 K1 B2 24.50(6) . .
F1 K1 B2 68.11(7) 4 .
F2 K1 B2 88.20(6) 7_554 .
F2 K1 B2 90.23(6) 5 .
B2 K1 B2 84.93(11) 4 .
F7 K2 F7 96.90(8) 22_665 32_565
F7 K2 F8 158.88(5) 22_665 .
F7 K2 F8 76.07(6) 32_565 .
F7 K2 F8 76.07(6) 22_665 4
F7 K2 F8 158.89(5) 32_565 4
F8 K2 F8 117.10(8) . 4
F7 K2 F4 87.22(6) 22_665 27
F7 K2 F4 95.01(6) 32_565 27
F8 K2 F4 112.99(5) . 27
F8 K2 F4 65.10(5) 4 27
F7 K2 F4 95.01(6) 22_665 18_565
F7 K2 F4 87.21(6) 32_565 18_565
F8 K2 F4 65.10(5) . 18_565
F8 K2 F4 112.99(5) 4 18_565
F4 K2 F4 176.65(8) 27 18_565
F7 K2 F1 152.07(5) 22_665 .
F7 K2 F1 106.47(5) 32_565 .
F8 K2 F1 46.58(5) . .
F8 K2 F1 76.66(5) 4 .
F4 K2 F1 75.89(5) 27 .
F4 K2 F1 101.09(5) 18_565 .
F7 K2 F1 106.47(5) 22_665 4
F7 K2 F1 152.07(5) 32_565 4
F8 K2 F1 76.66(5) . 4
F8 K2 F1 46.58(5) 4 4
F4 K2 F1 101.09(5) 27 4
F4 K2 F1 75.89(5) 18_565 4
F1 K2 F1 56.77(7) . 4
F7 K2 F9 62.92(6) 22_665 18_565
F7 K2 F9 64.85(6) 32_565 18_565
F8 K2 F9 96.35(5) . 18_565
F8 K2 F9 125.57(6) 4 18_565
F4 K2 F9 139.64(5) 27 18_565
F4 K2 F9 43.68(5) 18_565 18_565
F1 K2 F9 141.54(5) . 18_565
F1 K2 F9 112.61(5) 4 18_565
F7 K2 F9 64.85(6) 22_665 27
F7 K2 F9 62.92(6) 32_565 27
F8 K2 F9 125.57(6) . 27
F8 K2 F9 96.35(5) 4 27
F4 K2 F9 43.68(5) 27 27
F4 K2 F9 139.64(5) 18_565 27
F1 K2 F9 112.61(5) . 27
F1 K2 F9 141.54(5) 4 27
F9 K2 F9 96.86(7) 18_565 27
F7 K2 B2 172.76(7) 22_665 .
F7 K2 B2 89.88(7) 32_565 .
F8 K2 B2 22.32(6) . .
F8 K2 B2 98.42(7) 4 .
F4 K2 B2 94.75(6) 27 .
F4 K2 B2 82.74(6) 18_565 .
F1 K2 B2 24.31(6) . .
F1 K2 B2 66.32(7) 4 .
F9 K2 B2 118.38(6) 18_565 .
F9 K2 B2 120.99(7) 27 .
F7 K2 B2 89.88(7) 22_665 4
F7 K2 B2 172.76(7) 32_565 4
F8 K2 B2 98.42(7) . 4
F8 K2 B2 22.32(6) 4 4
F4 K2 B2 82.74(6) 27 4
F4 K2 B2 94.75(6) 18_565 4
F1 K2 B2 66.32(7) . 4
F1 K2 B2 24.31(6) 4 4
F9 K2 B2 120.99(7) 18_565 4
F9 K2 B2 118.38(6) 27 4
B2 K2 B2 83.47(11) . 4
F2 K3 F2 180.0 25 .
F2 K3 F3 102.30(5) 25 32_565
F2 K3 F3 77.70(5) . 32_565
F2 K3 F3 77.70(5) 25 8_545
F2 K3 F3 102.30(5) . 8_545
F3 K3 F3 180.0 32_565 8_545
F2 K3 F5 131.87(5) 25 .
F2 K3 F5 48.13(5) . .
F3 K3 F5 110.65(5) 32_565 .
F3 K3 F5 69.35(5) 8_545 .
F2 K3 F5 48.13(5) 25 25
F2 K3 F5 131.87(5) . 25
F3 K3 F5 69.35(5) 32_565 25
F3 K3 F5 110.65(5) 8_545 25
F5 K3 F5 180.00(5) . 25
F2 K3 F6 69.32(5) 25 32_565
F2 K3 F6 110.67(5) . 32_565
F3 K3 F6 94.16(5) 32_565 32_565
F3 K3 F6 85.85(5) 8_545 32_565
F5 K3 F6 74.13(5) . 32_565
F5 K3 F6 105.88(5) 25 32_565
F2 K3 F6 110.68(5) 25 8_545
F2 K3 F6 69.33(5) . 8_545
F3 K3 F6 85.84(5) 32_565 8_545
F3 K3 F6 94.15(5) 8_545 8_545
F5 K3 F6 105.87(5) . 8_545
F5 K3 F6 74.13(5) 25 8_545
F6 K3 F6 180.0 32_565 8_545
F2 K3 F9 71.14(5) 25 32_565
F2 K3 F9 108.86(5) . 32_565
F3 K3 F9 41.67(5) 32_565 32_565
F3 K3 F9 138.34(5) 8_545 32_565
F5 K3 F9 113.32(5) . 32_565
F5 K3 F9 66.68(5) 25 32_565
F6 K3 F9 57.79(5) 32_565 32_565
F6 K3 F9 122.21(5) 8_545 32_565
F2 K3 F9 108.86(5) 25 8_545
F2 K3 F9 71.14(5) . 8_545
F3 K3 F9 138.33(5) 32_565 8_545
F3 K3 F9 41.67(5) 8_545 8_545
F5 K3 F9 66.68(5) . 8_545
F5 K3 F9 113.32(5) 25 8_545
F6 K3 F9 122.21(5) 32_565 8_545
F6 K3 F9 57.79(5) 8_545 8_545
F9 K3 F9 180.0 32_565 8_545
F2 K3 B1 24.34(6) 25 25
F2 K3 B1 155.66(6) . 25
F3 K3 B1 84.55(7) 32_565 25
F3 K3 B1 95.45(7) 8_545 25
F5 K3 B1 156.16(6) . 25
F5 K3 B1 23.84(6) 25 25
F6 K3 B1 86.91(7) 32_565 25
F6 K3 B1 93.09(7) 8_545 25
F9 K3 B1 65.56(7) 32_565 25
F9 K3 B1 114.44(7) 8_545 25
F2 K3 B1 155.66(6) 25 .
F2 K3 B1 24.34(6) . .
F3 K3 B1 95.44(7) 32_565 .
F3 K3 B1 84.55(7) 8_545 .
F5 K3 B1 23.84(6) . .
F5 K3 B1 156.16(6) 25 .
F6 K3 B1 93.09(7) 32_565 .
F6 K3 B1 86.91(7) 8_545 .
F9 K3 B1 114.44(7) 32_565 .
F9 K3 B1 65.56(7) 8_545 .
B1 K3 B1 180.0 25 .
F8 K4 F8 159.90(8) 2_655 .
F8 K4 F5 89.20(5) 2_655 32_565
F8 K4 F5 84.21(6) . 32_565
F8 K4 F5 84.21(6) 2_655 23_656
F8 K4 F5 89.21(5) . 23_656
F5 K4 F5 141.59(8) 32_565 23_656
F8 K4 F4 133.38(6) 2_655 18_565
F8 K4 F4 64.56(5) . 18_565
F5 K4 F4 82.55(5) 32_565 18_565
F5 K4 F4 127.92(5) 23_656 18_565
F8 K4 F4 64.56(5) 2_655 17_655
F8 K4 F4 133.38(6) . 17_655
F5 K4 F4 127.92(5) 32_565 17_655
F5 K4 F4 82.55(5) 23_656 17_655
F4 K4 F4 85.03(8) 18_565 17_655
F8 K4 F3 90.23(5) 2_655 18_565
F8 K4 F3 104.50(5) . 18_565
F5 K4 F3 67.08(5) 32_565 18_565
F5 K4 F3 150.35(6) 23_656 18_565
F4 K4 F3 44.44(5) 18_565 18_565
F4 K4 F3 68.86(6) 17_655 18_565
F8 K4 F3 104.50(5) 2_655 17_655
F8 K4 F3 90.23(5) . 17_655
F5 K4 F3 150.36(6) 32_565 17_655
F5 K4 F3 67.08(5) 23_656 17_655
F4 K4 F3 68.86(6) 18_565 17_655
F4 K4 F3 44.44(5) 17_655 17_655
F3 K4 F3 86.39(8) 18_565 17_655
F8 K4 K5 136.45(4) 2_655 4
F8 K4 K5 62.47(4) . 4
F5 K4 K5 118.10(4) 32_565 4
F5 K4 K5 91.39(4) 23_656 4
F4 K4 K5 36.97(4) 18_565 4
F4 K4 K5 71.91(5) 17_655 4
F3 K4 K5 72.85(4) 18_565 4
F3 K4 K5 36.63(4) 17_655 4
F8 K4 K5 62.47(4) 2_655 11_554
F8 K4 K5 136.45(4) . 11_554
F5 K4 K5 91.39(4) 32_565 11_554
F5 K4 K5 118.10(4) 23_656 11_554
F4 K4 K5 71.90(5) 18_565 11_554
F4 K4 K5 36.97(4) 17_655 11_554
F3 K4 K5 36.63(4) 18_565 11_554
F3 K4 K5 72.85(4) 17_655 11_554
K5 K4 K5 82.36(4) 4 11_554
F8 K4 K3 72.77(4) 2_655 16_544
F8 K4 K3 110.76(4) . 16_544
F5 K4 K3 36.22(4) 32_565 16_544
F5 K4 K3 156.43(4) 23_656 16_544
F4 K4 K3 73.89(3) 18_565 16_544
F4 K4 K3 91.79(4) 17_655 16_544
F3 K4 K3 37.98(3) 18_565 16_544
F3 K4 K3 123.01(4) 17_655 16_544
K5 K4 K3 108.64(2) 4 16_544
K5 K4 K3 55.173(11) 11_554 16_544
F8 K4 K3 110.77(4) 2_655 7_554
F8 K4 K3 72.77(4) . 7_554
F5 K4 K3 156.43(4) 32_565 7_554
F5 K4 K3 36.23(4) 23_656 7_554
F4 K4 K3 91.79(4) 18_565 7_554
F4 K4 K3 73.89(3) 17_655 7_554
F3 K4 K3 123.01(4) 18_565 7_554
F3 K4 K3 37.98(3) 17_655 7_554
K5 K4 K3 55.175(11) 4 7_554
K5 K4 K3 108.64(2) 11_554 7_554
K3 K4 K3 160.77(3) 16_544 7_554
F1 K5 F3 130.75(6) . 20
F1 K5 F2 80.25(6) . 5
F3 K5 F2 81.93(6) 20 5
F1 K5 F4 84.87(6) . 27
F3 K5 F4 79.08(6) 20 27
F2 K5 F4 138.56(6) 5 27
F1 K5 O1 97.85(7) . .
F3 K5 O1 126.99(6) 20 .
F2 K5 O1 88.05(6) 5 .
F4 K5 O1 132.42(6) 27 .
F1 K5 C5 98.32(6) . 27
F3 K5 C5 110.60(6) 20 27
F2 K5 C5 163.25(6) 5 27
F4 K5 C5 57.17(6) 27 27
O1 K5 C5 75.56(7) . 27
F1 K5 C8 166.66(6) . 20
F3 K5 C8 55.90(6) 20 20
F2 K5 C8 90.20(6) 5 20
F4 K5 C8 108.39(6) 27 20
O1 K5 C8 72.34(7) . 20
C5 K5 C8 88.12(7) 27 20
F1 K5 K3 99.97(4) . 5
F3 K5 K3 42.51(4) 20 5
F2 K5 K3 41.88(3) 5 5
F4 K5 K3 104.69(5) 27 5
O1 K5 K3 121.25(4) . 5
C5 K5 K3 152.79(5) 27 5
C8 K5 K3 78.46(5) 20 5
F1 K5 K2 43.85(4) . .
F3 K5 K2 105.94(5) 20 .
F2 K5 K2 112.87(5) 5 .
F4 K5 K2 41.09(4) 27 .
O1 K5 K2 125.68(3) . .
C5 K5 K2 75.29(5) 27 .
C8 K5 K2 149.46(5) 20 .
K3 K5 K2 104.97(4) 5 .
F1 K5 K1 40.49(4) . .
F3 K5 K1 103.49(4) 20 .
F2 K5 K1 41.15(4) 5 .
F4 K5 K1 109.53(5) 27 .
O1 K5 K1 102.03(7) . .
C5 K5 K1 138.66(5) 27 .
C8 K5 K1 131.28(5) 20 .
K3 K5 K1 63.219(19) 5 .
K2 K5 K1 73.38(2) . .
F1 K5 K4 97.46(5) . 11_454
F3 K5 K4 43.35(4) 20 11_454
F2 K5 K4 102.59(4) 5 11_454
F4 K5 K4 41.48(4) 27 11_454
O1 K5 K4 162.64(7) . 11_454
C5 K5 K4 94.15(5) 27 11_454
C8 K5 K4 93.69(5) 20 11_454
K3 K5 K4 63.65(2) 5 11_454
K2 K5 K4 62.87(2) . 11_454
K1 K5 K4 94.93(4) . 11_454
F1 K5 K5 116.56(4) . 5
F3 K5 K5 112.37(4) 20 5
F2 K5 K5 105.49(4) 5 5
F4 K5 K5 115.75(4) 27 5
O1 K5 K5 24.03(7) . 5
C5 K5 K5 60.02(5) 27 5
C8 K5 K5 56.95(4) 20 5
K3 K5 K5 126.45(3) 5 5
K2 K5 K5 128.56(3) . 5
K1 K5 K5 125.99(2) . 5
K4 K5 K5 138.73(2) 11_454 5
F1 K5 H100 83.8(7) . .
F3 K5 H100 141.9(7) 20 .
F2 K5 H100 90.5(7) 5 .
F4 K5 H100 126.1(7) 27 .
O1 K5 H100 14.9(7) . .
C5 K5 H100 72.8(7) 27 .
C8 K5 H100 87.0(7) 20 .
K3 K5 H100 129.1(7) 5 .
K2 K5 H100 111.4(7) . .
K1 K5 H100 94.4(7) . .
K4 K5 H100 166.9(7) 11_454 .
K5 K5 H100 34.4(7) 5 .
B2 F1 K5 139.43(15) . .
B2 F1 K1 99.86(15) . .
K5 F1 K1 102.91(6) . .
B2 F1 K2 97.32(15) . .
K5 F1 K2 98.40(6) . .
K1 F1 K2 122.01(6) . .
B1 F2 K5 144.63(15) . 5
B1 F2 K3 103.93(15) . .
K5 F2 K3 98.01(5) 5 .
B1 F2 K1 100.35(15) . 5
K5 F2 K1 101.61(5) 5 5
K3 F2 K1 102.41(6) . 5
B3 F3 K5 132.57(15) . 20_655
B3 F3 K3 119.05(16) . 7_554
K5 F3 K3 97.62(6) 20_655 7_554
B3 F3 K4 101.90(15) . 17_655
K5 F3 K4 100.02(6) 20_655 17_655
K3 F3 K4 99.83(5) 7_554 17_655
B3 F4 K5 131.51(15) . 27_545
B3 F4 K2 111.30(16) . 18
K5 F4 K2 100.71(6) 27_545 18
B3 F4 K4 106.23(15) . 17_655
K5 F4 K4 101.55(6) 27_545 17_655
K2 F4 K4 101.70(6) 18 17_655
B1 F5 K4 141.43(17) . 23_656
B1 F5 K3 103.21(15) . .
K4 F5 K3 109.26(6) 23_656 .
B2 F6 K1 105.79(16) . .
B2 F6 K3 150.66(17) . 7_554
K1 F6 K3 102.63(5) . 7_554
B1 F7 K2 151.95(17) . 30_655
B1 F7 K1 107.34(15) . 5
K2 F7 K1 85.11(5) 30_655 5
B2 F8 K4 132.96(16) . .
B2 F8 K2 111.09(15) . .
K4 F8 K2 115.18(6) . .
B3 F9 K1 172.71(17) . .
B3 F9 K2 97.93(16) . 18
K1 F9 K2 75.63(5) . 18
B3 F9 K3 91.75(16) . 7_554
K1 F9 K3 89.56(5) . 7_554
K2 F9 K3 127.07(6) 18 7_554
C6 C10 C4 116.4(2) . .
C6 C10 B1 121.9(2) . .
C4 C10 B1 121.6(2) . .
C7 C2 C1 116.4(2) . .
C7 C2 B2 121.2(2) . .
C1 C2 B2 122.2(2) . .
C8 C3 C5 115.3(2) . .
C8 C3 B3 122.4(2) . .
C5 C3 B3 122.2(2) . .
C1 C4 C10 121.5(2) . .
C1 C4 H4 119.2 . .
C10 C4 H4 119.2 . .
C8 C5 C3 122.5(2) 5 .
C8 C5 K5 120.41(17) 5 27_545
C3 C5 K5 99.07(16) . 27_545
C8 C5 H5 118.8 5 .
C3 C5 H5 118.8 . .
K5 C5 H5 46.4 27_545 .
C4 C1 C2 121.8(2) . .
C4 C1 H1 119.1 . .
C2 C1 H1 119.1 . .
C10 C6 C7 122.1(2) . .
C10 C6 H6 118.9 . .
C7 C6 H6 118.9 . .
C6 C7 C2 121.7(2) . .
C6 C7 H7 119.2 . .
C2 C7 H7 119.2 . .
C5 C8 C3 122.2(2) 5 .
C5 C8 K5 122.50(17) 5 20_655
C3 C8 K5 95.58(16) . 20_655
C5 C8 H8 118.9 5 .
C3 C8 H8 118.9 . .
K5 C8 H8 49.0 20_655 .
K5 O1 K5 131.94(14) 5 .
K5 O1 H100 104(3) 5 .
K5 O1 H100 104(3) . .
F9 B3 F4 106.0(2) . .
F9 B3 F3 106.9(2) . .
F4 B3 F3 105.4(2) . .
F9 B3 C3 114.2(2) . .
F4 B3 C3 111.6(2) . .
F3 B3 C3 112.1(2) . .
F7 B1 F5 107.8(2) . .
F7 B1 F2 105.0(2) . .
F5 B1 F2 104.5(2) . .
F7 B1 C10 113.7(2) . .
F5 B1 C10 113.2(2) . .
F2 B1 C10 111.9(2) . .
F7 B1 K3 113.93(17) . .
F5 B1 K3 52.95(12) . .
F2 B1 K3 51.73(12) . .
C10 B1 K3 132.29(18) . .
F7 B1 K1 49.80(12) . 5
F5 B1 K1 114.71(17) . 5
F2 B1 K1 55.34(12) . 5
C10 B1 K1 132.10(18) . 5
K3 B1 K1 79.77(7) . 5
F6 B2 F8 106.6(2) . .
F6 B2 F1 105.9(2) . .
F8 B2 F1 104.8(2) . .
F6 B2 C2 115.3(2) . .
F8 B2 C2 113.5(2) . .
F1 B2 C2 109.9(2) . .
F6 B2 K1 50.83(13) . .
F8 B2 K1 123.45(17) . .
F1 B2 K1 55.64(13) . .
C2 B2 K1 122.98(18) . .
F6 B2 K2 120.31(17) . .
F8 B2 K2 46.60(12) . .
F1 B2 K2 58.37(13) . .
C2 B2 K2 124.24(18) . .
K1 B2 K2 95.80(8) . .

loop_
_geom_bond_atom_site_label_1
_geom_bond_atom_site_label_2
_geom_bond_distance
_geom_bond_site_symmetry_2
K1 F6 2.757(2) .
K1 F6 2.757(2) 4
K1 F7 2.767(2) 5
K1 F7 2.767(2) 7_554
K1 F9 2.845(2) 4
K1 F9 2.845(2) .
K1 F1 2.868(2) .
K1 F1 2.868(2) 4
K1 F2 2.8917(19) 7_554
K1 F2 2.8917(19) 5
K1 B2 3.422(4) 4
K1 B2 3.422(4) .
K2 F7 2.6790(19) 22_665
K2 F7 2.6791(19) 32_565
K2 F8 2.703(2) .
K2 F8 2.703(2) 4
K2 F4 2.846(2) 27
K2 F4 2.846(2) 18_565
K2 F1 2.980(2) .
K2 F1 2.980(2) 4
K2 F9 3.151(3) 18_565
K2 F9 3.151(3) 27
K2 B2 3.471(3) .
K2 B2 3.471(3) 4
K3 F2 2.7557(17) 25
K3 F2 2.7558(17) .
K3 F3 2.787(2) 32_565
K3 F3 2.787(2) 8_545
K3 F5 2.7931(19) .
K3 F5 2.7931(19) 25
K3 F6 2.882(2) 32_565
K3 F6 2.882(2) 8_545
K3 F9 3.382(3) 32_565
K3 F9 3.382(3) 8_545
K3 B1 3.407(3) 25
K3 B1 3.407(3) .
K4 F8 2.621(2) 2_655
K4 F8 2.621(2) .
K4 F5 2.678(2) 32_565
K4 F5 2.678(2) 23_656
K4 F4 2.9494(19) 18_565
K4 F4 2.9495(19) 17_655
K4 F3 3.041(2) 18_565
K4 F3 3.041(2) 17_655
K4 K5 4.3628(15) 4
K4 K5 4.3628(15) 11_554
K4 K3 4.462(2) 16_544
K4 K3 4.462(2) 7_554
K5 F1 2.633(2) .
K5 F3 2.643(2) 20
K5 F2 2.659(2) 5
K5 F4 2.678(2) 27
K5 O1 2.7247(17) .
K5 C5 3.369(3) 27
K5 C8 3.496(3) 20
K5 K3 4.0875(15) 5
K5 K4 4.3627(15) 11_454
K5 K5 4.9768(19) 5
K5 H100 3.02(4) .
F1 B2 1.440(3) .
F2 B1 1.447(3) .
F2 K5 2.659(2) 5
F2 K1 2.8918(19) 5
F3 B3 1.426(4) .
F3 K5 2.644(2) 20_655
F3 K3 2.787(2) 7_554
F3 K4 3.041(2) 17_655
F4 B3 1.424(3) .
F4 K5 2.678(2) 27_545
F4 K2 2.846(2) 18
F4 K4 2.9495(19) 17_655
F5 B1 1.415(4) .
F5 K4 2.678(2) 23_656
F6 B2 1.411(4) .
F6 K3 2.882(2) 7_554
F7 B1 1.408(4) .
F7 K2 2.6792(19) 30_655
F7 K1 2.767(2) 5
F8 B2 1.413(4) .
F9 B3 1.391(4) .
F9 K2 3.151(3) 18
F9 K3 3.382(3) 7_554
C10 C6 1.383(4) .
C10 C4 1.396(4) .
C10 B1 1.596(4) .
C2 C7 1.390(4) .
C2 C1 1.393(4) .
C2 B2 1.590(4) .
C3 C8 1.395(4) .
C3 C5 1.397(4) .
C3 B3 1.603(4) .
C4 C1 1.391(4) .
C4 H4 0.9300 .
C5 C8 1.388(3) 5
C5 K5 3.369(3) 27_545
C5 H5 0.9300 .
C1 H1 0.9300 .
C6 C7 1.389(4) .
C6 H6 0.9300 .
C7 H7 0.9300 .
C8 C5 1.388(3) 5
C8 K5 3.496(3) 20_655
C8 H8 0.9300 .
O1 K5 2.7245(17) 5
O1 H100 0.80(4) .
B1 K1 3.458(3) 5
